data_1556215
loop_
_publ_author_name
'Slowinski, Franck'
'Ben Ayad, Omar'
'Ziyaret, Ozge'
'Botuha, Candice'
'Le Falher, Laetitia'
'Aouane, Kamel'
'Thorimbert, Serge'

_publ_section_title
;
 Expeditive access to 2-substituted 4H-pyrido[1,3]oxazin-4-ones via an
 intramolecular O-arylation.
;
_journal_issue 14
_journal_name_full 'Organic letters'
_journal_page_first 3494
_journal_page_last 3497
_journal_paper_doi 10.1021/ol401516e
_journal_volume 15
_journal_year 2013
_chemical_formula_moiety 'C14 H10 N2 O3'
_chemical_formula_sum 'C14 H10 N2 O3'
_chemical_formula_weight 254.24
_space_group_IT_number 2
_space_group_name_Hall '-P 1'
_space_group_name_H-M_alt 'P -1'
_symmetry_cell_setting triclinic
_symmetry_space_group_name_Hall '-P 1'
_symmetry_space_group_name_H-M 'P -1'
_atom_sites_solution_hydrogens geom
_atom_sites_solution_primary direct
_atom_sites_solution_secondary difmap
_audit_creation_method SHELXL-97
_cell_angle_alpha 105.854(5)
_cell_angle_beta 95.436(6)
_cell_angle_gamma 95.125(5)
_cell_formula_units_Z 6
_cell_length_a 7.3116(5)
_cell_length_b 15.2786(11)
_cell_length_c 16.3552(11)
_cell_measurement_reflns_used 881
_cell_measurement_temperature 200(1)
_cell_measurement_theta_max 65.05
_cell_measurement_theta_min 4.70
_cell_volume 1736.9(2)
_computing_cell_refinement 'Bruker SAINT'
_computing_data_collection 'Bruker APEX2'
_computing_data_reduction 'Bruker SAINT'
_computing_publication_material 'SHELXL-97 (Sheldrick, 2008)'
_computing_structure_refinement 'SHELXL-97 (Sheldrick, 2008)'
_computing_structure_solution 'SUPERFLIP (Palatinus, Chapuis, 2007)'
_diffrn_ambient_temperature 200(1)
_diffrn_detector_area_resol_mean 8.3333
_diffrn_measured_fraction_theta_full 0.956
_diffrn_measured_fraction_theta_max 0.956
_diffrn_measurement_device_type 'Bruker APEX-II CCD'
_diffrn_measurement_method '\f and \w scans'
_diffrn_radiation_source micro-source
_diffrn_radiation_type CuK\a
_diffrn_radiation_wavelength 1.54178
_diffrn_reflns_av_R_equivalents 0.0549
_diffrn_reflns_av_sigmaI/netI 0.0906
_diffrn_reflns_limit_h_max 6
_diffrn_reflns_limit_h_min -8
_diffrn_reflns_limit_k_max 16
_diffrn_reflns_limit_k_min -18
_diffrn_reflns_limit_l_max 19
_diffrn_reflns_limit_l_min -19
_diffrn_reflns_number 10382
_diffrn_reflns_theta_full 66.52
_diffrn_reflns_theta_max 66.52
_diffrn_reflns_theta_min 3.03
_diffrn_standards_decay_% 0
_diffrn_standards_number 0
_exptl_absorpt_coefficient_mu 0.872
_exptl_absorpt_correction_T_max 0.7528
_exptl_absorpt_correction_T_min 0.6068
_exptl_absorpt_correction_type multi-scan
_exptl_absorpt_process_details
; 
R.H. Blessing, Acta Cryst. (1995), A51, 33-38
;
_exptl_crystal_colour colourless
_exptl_crystal_density_diffrn 1.458
_exptl_crystal_density_method 'not measured'
_exptl_crystal_description bar
_exptl_crystal_F_000 792
_exptl_crystal_size_max 0.15
_exptl_crystal_size_mid 0.05
_exptl_crystal_size_min 0.05
_refine_diff_density_max 0.211
_refine_diff_density_min -0.233
_refine_diff_density_rms 0.056
_refine_ls_extinction_method none
_refine_ls_goodness_of_fit_ref 0.947
_refine_ls_hydrogen_treatment constr
_refine_ls_matrix_type full
_refine_ls_number_parameters 517
_refine_ls_number_reflns 5859
_refine_ls_number_restraints 0
_refine_ls_restrained_S_all 0.947
_refine_ls_R_factor_all 0.1311
_refine_ls_R_factor_gt 0.0587
_refine_ls_shift/su_max 0.000
_refine_ls_shift/su_mean 0.000
_refine_ls_structure_factor_coef Fsqd
_refine_ls_weighting_details 'calc w=1/[\s^2^(Fo^2^)+(0.0772P)^2^+0.0000P] where P=(Fo^2^+2Fc^2^)/3'
_refine_ls_weighting_scheme calc
_refine_ls_wR_factor_gt 0.1330
_refine_ls_wR_factor_ref 0.1659
_reflns_number_gt 3178
_reflns_number_total 5859
_reflns_threshold_expression >2\s(I)
_cod_data_source_file llf-fs.cif
_cod_data_source_block llf-fs
_cod_database_code 1556215

loop_
_symmetry_equiv_pos_as_xyz
'x, y, z'
'-x, -y, -z'

loop_
_atom_site_label
_atom_site_type_symbol
_atom_site_fract_x
_atom_site_fract_y
_atom_site_fract_z
_atom_site_U_iso_or_equiv
_atom_site_adp_type
_atom_site_occupancy
_atom_site_symmetry_multiplicity
_atom_site_calc_flag
_atom_site_refinement_flags
O1 O 0.7781(5) 0.30074(19) 0.5908(2) 0.0627(9) Uani 1 1 d .
O2 O 0.7318(3) 0.54397(16) 0.54712(15) 0.0383(6) Uani 1 1 d .
O3 O 0.7145(4) 0.63493(17) 0.43715(16) 0.0440(7) Uani 1 1 d .
O4 O 0.8057(4) 0.93307(18) 0.42680(16) 0.0489(7) Uani 1 1 d .
O5 O 0.9613(4) 0.95432(16) 0.20420(15) 0.0386(6) Uani 1 1 d .
O6 O 0.8076(4) 0.86359(17) 0.04880(16) 0.0435(7) Uani 1 1 d .
O7 O 0.2748(4) 0.84569(19) -0.06475(16) 0.0480(7) Uani 1 1 d .
O8 O 0.4608(3) 0.85051(16) 0.17529(15) 0.0378(6) Uani 1 1 d .
O9 O 0.3169(4) 0.92693(16) 0.31490(15) 0.0415(6) Uani 1 1 d .
N1 N 0.7733(4) 0.3888(2) 0.4989(2) 0.0415(8) Uani 1 1 d .
N2 N 0.6663(5) 0.6134(2) 0.7703(2) 0.0481(8) Uani 1 1 d .
N3 N 0.8653(4) 0.8646(2) 0.29196(18) 0.0369(7) Uani 1 1 d .
N4 N 1.0324(5) 1.1955(2) 0.3134(2) 0.0454(8) Uani 1 1 d .
N5 N 0.3491(4) 0.9258(2) 0.07579(19) 0.0362(7) Uani 1 1 d .
N6 N 0.4854(5) 0.6118(2) 0.0796(2) 0.0459(8) Uani 1 1 d .
C1 C 0.7595(6) 0.3750(3) 0.5787(3) 0.0437(10) Uani 1 1 d .
C2 C 0.7232(5) 0.4544(2) 0.6467(2) 0.0361(9) Uani 1 1 d .
C3 C 0.7028(5) 0.4529(3) 0.7301(2) 0.0442(10) Uani 1 1 d .
H3 H 0.7097 0.3993 0.7462 0.053 Uiso 1 1 calc R
C4 C 0.6721(5) 0.5328(3) 0.7883(3) 0.0481(10) Uani 1 1 d .
H4 H 0.6544 0.5309 0.8434 0.058 Uiso 1 1 calc R
C5 C 0.6856(6) 0.6143(3) 0.6903(2) 0.0454(10) Uani 1 1 d .
H5 H 0.6801 0.6689 0.6759 0.055 Uiso 1 1 calc R
C6 C 0.7135(5) 0.5365(2) 0.6280(2) 0.0354(8) Uani 1 1 d .
C7 C 0.7608(5) 0.4680(2) 0.4871(2) 0.0346(8) Uani 1 1 d .
C8 C 0.7813(5) 0.4811(2) 0.4021(2) 0.0322(8) Uani 1 1 d .
C9 C 0.8275(5) 0.4055(3) 0.3407(2) 0.0397(9) Uani 1 1 d .
H9 H 0.8439 0.3522 0.3562 0.048 Uiso 1 1 calc R
C10 C 0.8498(5) 0.4066(3) 0.2585(2) 0.0454(10) Uani 1 1 d .
H10 H 0.8785 0.3549 0.2188 0.055 Uiso 1 1 calc R
C11 C 0.8285(5) 0.4866(3) 0.2360(2) 0.0452(10) Uani 1 1 d .
H11 H 0.8434 0.4889 0.1808 0.054 Uiso 1 1 calc R
C12 C 0.7852(5) 0.5630(3) 0.2951(2) 0.0425(9) Uani 1 1 d .
H12 H 0.7721 0.6162 0.2791 0.051 Uiso 1 1 calc R
C13 C 0.7606(5) 0.5618(2) 0.3783(2) 0.0364(8) Uani 1 1 d .
C14 C 0.7091(6) 0.7195(2) 0.4151(3) 0.0514(11) Uani 1 1 d .
H14A H 0.8271 0.7375 0.3995 0.077 Uiso 1 1 calc R
H14B H 0.6816 0.7662 0.4633 0.077 Uiso 1 1 calc R
H14C H 0.6150 0.7113 0.3676 0.077 Uiso 1 1 calc R
C15 C 0.8596(5) 0.9410(2) 0.3610(2) 0.0366(8) Uani 1 1 d .
C16 C 0.9202(5) 1.0308(2) 0.3487(2) 0.0357(8) Uani 1 1 d .
C17 C 0.9361(5) 1.1146(2) 0.4115(2) 0.0398(9) Uani 1 1 d .
H17 H 0.9087 1.1168 0.4663 0.048 Uiso 1 1 calc R
C18 C 0.9922(5) 1.1939(3) 0.3921(2) 0.0420(9) Uani 1 1 d .
H18 H 1.0030 1.2492 0.4351 0.050 Uiso 1 1 calc R
C19 C 1.0180(5) 1.1164(2) 0.2535(2) 0.0419(9) Uani 1 1 d .
H19 H 1.0431 1.1161 0.1987 0.050 Uiso 1 1 calc R
C20 C 0.9666(5) 1.0340(2) 0.2698(2) 0.0343(8) Uani 1 1 d .
C21 C 0.9148(5) 0.8737(2) 0.2219(2) 0.0332(8) Uani 1 1 d .
C22 C 0.9307(5) 0.7939(2) 0.1492(2) 0.0358(8) Uani 1 1 d .
C23 C 0.9935(5) 0.7172(2) 0.1686(2) 0.0390(9) Uani 1 1 d .
H23 H 1.0249 0.7189 0.2255 0.047 Uiso 1 1 calc R
C24 C 1.0093(5) 0.6398(2) 0.1050(3) 0.0435(9) Uani 1 1 d .
H24 H 1.0550 0.5899 0.1186 0.052 Uiso 1 1 calc R
C25 C 0.9572(5) 0.6358(3) 0.0202(2) 0.0436(9) Uani 1 1 d .
H25 H 0.9651 0.5826 -0.0229 0.052 Uiso 1 1 calc R
C26 C 0.8934(5) 0.7104(3) -0.0008(2) 0.0444(10) Uani 1 1 d .
H26 H 0.8602 0.7077 -0.0578 0.053 Uiso 1 1 calc R
C27 C 0.8793(5) 0.7895(2) 0.0639(2) 0.0363(8) Uani 1 1 d .
C28 C 0.7935(6) 0.8710(3) -0.0374(3) 0.0571(12) Uani 1 1 d .
H28A H 0.9124 0.8673 -0.0576 0.086 Uiso 1 1 calc R
H28B H 0.7523 0.9288 -0.0382 0.086 Uiso 1 1 calc R
H28C H 0.7062 0.8221 -0.0739 0.086 Uiso 1 1 calc R
C29 C 0.3351(5) 0.8466(2) 0.0078(2) 0.0364(8) Uani 1 1 d .
C30 C 0.3885(5) 0.7629(2) 0.0279(2) 0.0347(8) Uani 1 1 d .
C31 C 0.3851(5) 0.6784(3) -0.0314(2) 0.0432(9) Uani 1 1 d .
H31 H 0.3505 0.6709 -0.0894 0.052 Uiso 1 1 calc R
C32 C 0.4337(6) 0.6060(3) -0.0031(3) 0.0463(10) Uani 1 1 d .
H32 H 0.4308 0.5495 -0.0435 0.056 Uiso 1 1 calc R
C33 C 0.4950(5) 0.6932(2) 0.1361(2) 0.0397(9) Uani 1 1 d .
H33 H 0.5355 0.6996 0.1933 0.048 Uiso 1 1 calc R
C34 C 0.4463(5) 0.7697(2) 0.1122(2) 0.0327(8) Uani 1 1 d .
C35 C 0.4098(5) 0.9248(2) 0.1520(2) 0.0334(8) Uani 1 1 d .
C36 C 0.4381(5) 1.0083(2) 0.2251(2) 0.0328(8) Uani 1 1 d .
C37 C 0.5074(5) 1.0899(2) 0.2112(2) 0.0396(9) Uani 1 1 d .
H37 H 0.5299 1.0908 0.1564 0.048 Uiso 1 1 calc R
C38 C 0.5433(6) 1.1693(3) 0.2774(3) 0.0475(10) Uani 1 1 d .
H38 H 0.5909 1.2236 0.2677 0.057 Uiso 1 1 calc R
C39 C 0.5079(5) 1.1680(3) 0.3587(3) 0.0453(10) Uani 1 1 d .
H39 H 0.5325 1.2216 0.4037 0.054 Uiso 1 1 calc R
C40 C 0.4362(5) 1.0874(2) 0.3737(2) 0.0391(9) Uani 1 1 d .
H40 H 0.4130 1.0873 0.4286 0.047 Uiso 1 1 calc R
C41 C 0.3989(5) 1.0072(2) 0.3072(2) 0.0329(8) Uani 1 1 d .
C42 C 0.3227(6) 0.9154(3) 0.3994(2) 0.0488(10) Uani 1 1 d .
H42A H 0.4489 0.9242 0.4252 0.073 Uiso 1 1 calc R
H42B H 0.2680 0.8547 0.3957 0.073 Uiso 1 1 calc R
H42C H 0.2549 0.9596 0.4337 0.073 Uiso 1 1 calc R

loop_
_atom_site_aniso_label
_atom_site_aniso_U_11
_atom_site_aniso_U_22
_atom_site_aniso_U_33
_atom_site_aniso_U_23
_atom_site_aniso_U_13
_atom_site_aniso_U_12
O1 0.092(3) 0.0374(16) 0.067(2) 0.0242(15) 0.0176(18) 0.0154(15)
O2 0.0504(17) 0.0293(13) 0.0365(14) 0.0095(12) 0.0075(12) 0.0092(12)
O3 0.0600(19) 0.0321(14) 0.0417(15) 0.0129(13) 0.0065(13) 0.0075(13)
O4 0.064(2) 0.0483(16) 0.0418(15) 0.0186(13) 0.0204(14) 0.0104(14)
O5 0.0481(17) 0.0337(14) 0.0372(14) 0.0131(12) 0.0108(12) 0.0058(11)
O6 0.0531(18) 0.0394(14) 0.0405(14) 0.0159(13) -0.0003(12) 0.0116(13)
O7 0.0593(19) 0.0504(16) 0.0361(15) 0.0152(13) 0.0025(13) 0.0098(14)
O8 0.0462(16) 0.0333(13) 0.0357(13) 0.0117(12) 0.0043(12) 0.0092(12)
O9 0.0538(18) 0.0368(14) 0.0358(14) 0.0135(12) 0.0094(12) 0.0010(12)
N1 0.049(2) 0.0310(17) 0.0464(19) 0.0130(15) 0.0088(16) 0.0061(14)
N2 0.051(2) 0.051(2) 0.0403(19) 0.0085(17) 0.0122(16) 0.0063(17)
N3 0.0383(19) 0.0373(17) 0.0385(17) 0.0147(15) 0.0068(14) 0.0082(14)
N4 0.051(2) 0.0358(18) 0.053(2) 0.0167(17) 0.0099(17) 0.0099(15)
N5 0.0391(19) 0.0364(17) 0.0380(16) 0.0162(15) 0.0071(14) 0.0093(14)
N6 0.053(2) 0.0391(18) 0.0476(19) 0.0104(16) 0.0124(16) 0.0149(16)
C1 0.047(3) 0.033(2) 0.053(2) 0.0156(19) 0.008(2) 0.0006(18)
C2 0.028(2) 0.035(2) 0.047(2) 0.0158(18) 0.0040(17) -0.0021(16)
C3 0.042(2) 0.046(2) 0.048(2) 0.020(2) 0.0067(19) 0.0004(18)
C4 0.043(2) 0.065(3) 0.042(2) 0.022(2) 0.0113(18) 0.006(2)
C5 0.049(3) 0.042(2) 0.046(2) 0.0119(19) 0.0100(19) 0.0058(19)
C6 0.033(2) 0.036(2) 0.039(2) 0.0129(18) 0.0072(17) 0.0048(16)
C7 0.031(2) 0.0283(19) 0.041(2) 0.0051(17) 0.0028(16) 0.0018(15)
C8 0.028(2) 0.0315(18) 0.0352(19) 0.0082(16) 0.0004(15) -0.0006(15)
C9 0.038(2) 0.036(2) 0.042(2) 0.0064(18) 0.0024(17) 0.0056(17)
C10 0.041(2) 0.050(2) 0.041(2) 0.006(2) 0.0047(18) 0.0059(19)
C11 0.039(2) 0.057(3) 0.037(2) 0.012(2) 0.0028(18) -0.0021(19)
C12 0.043(2) 0.044(2) 0.043(2) 0.0172(19) 0.0019(18) 0.0028(18)
C13 0.034(2) 0.036(2) 0.0362(19) 0.0074(17) 0.0003(16) 0.0020(16)
C14 0.077(3) 0.033(2) 0.048(2) 0.0170(19) 0.005(2) 0.012(2)
C15 0.035(2) 0.041(2) 0.038(2) 0.0146(18) 0.0084(16) 0.0102(17)
C16 0.034(2) 0.040(2) 0.0370(19) 0.0151(17) 0.0078(16) 0.0097(16)
C17 0.044(2) 0.042(2) 0.036(2) 0.0112(18) 0.0083(17) 0.0127(18)
C18 0.046(2) 0.033(2) 0.045(2) 0.0055(18) 0.0043(18) 0.0083(17)
C19 0.046(3) 0.041(2) 0.043(2) 0.0174(19) 0.0108(18) 0.0068(18)
C20 0.035(2) 0.0326(19) 0.0337(19) 0.0070(16) 0.0024(16) 0.0049(16)
C21 0.032(2) 0.0327(19) 0.0379(19) 0.0153(16) 0.0020(16) 0.0027(15)
C22 0.035(2) 0.037(2) 0.0370(19) 0.0121(17) 0.0055(16) 0.0048(16)
C23 0.042(2) 0.037(2) 0.043(2) 0.0194(18) 0.0064(17) 0.0079(17)
C24 0.046(2) 0.033(2) 0.054(2) 0.0135(19) 0.0077(19) 0.0090(18)
C25 0.048(3) 0.033(2) 0.043(2) 0.0002(18) 0.0060(19) 0.0029(18)
C26 0.051(3) 0.045(2) 0.037(2) 0.0101(19) 0.0087(18) 0.0076(19)
C27 0.035(2) 0.0351(19) 0.040(2) 0.0128(17) 0.0045(17) 0.0065(16)
C28 0.065(3) 0.070(3) 0.049(3) 0.036(2) 0.006(2) 0.014(2)
C29 0.038(2) 0.040(2) 0.0347(19) 0.0152(18) 0.0073(16) 0.0054(17)
C30 0.033(2) 0.035(2) 0.0369(19) 0.0107(17) 0.0078(16) 0.0027(16)
C31 0.049(3) 0.046(2) 0.0330(19) 0.0061(18) 0.0070(17) 0.0096(19)
C32 0.054(3) 0.034(2) 0.048(2) 0.0036(19) 0.010(2) 0.0090(19)
C33 0.043(2) 0.040(2) 0.041(2) 0.0158(19) 0.0096(18) 0.0108(18)
C34 0.036(2) 0.0287(18) 0.0337(18) 0.0069(16) 0.0091(16) 0.0054(15)
C35 0.025(2) 0.038(2) 0.044(2) 0.0202(18) 0.0073(16) 0.0078(15)
C36 0.031(2) 0.0305(18) 0.0369(19) 0.0094(16) 0.0030(15) 0.0047(15)
C37 0.042(2) 0.040(2) 0.040(2) 0.0163(18) 0.0031(17) 0.0069(17)
C38 0.045(3) 0.034(2) 0.064(3) 0.015(2) 0.005(2) 0.0028(18)
C39 0.046(3) 0.031(2) 0.050(2) 0.0021(19) -0.004(2) 0.0029(18)
C40 0.041(2) 0.037(2) 0.037(2) 0.0067(17) 0.0019(17) 0.0078(17)
C41 0.032(2) 0.0275(18) 0.0368(19) 0.0069(16) 0.0027(16) 0.0027(15)
C42 0.059(3) 0.048(2) 0.046(2) 0.022(2) 0.012(2) 0.009(2)

loop_
_atom_type_symbol
_atom_type_description
_atom_type_scat_dispersion_real
_atom_type_scat_dispersion_imag
_atom_type_scat_source
C C 0.0181 0.0091 'International Tables Vol C Tables 4.2.6.8 and 6.1.1.4'
H H 0.0000 0.0000 'International Tables Vol C Tables 4.2.6.8 and 6.1.1.4'
N N 0.0311 0.0180 'International Tables Vol C Tables 4.2.6.8 and 6.1.1.4'
O O 0.0492 0.0322 'International Tables Vol C Tables 4.2.6.8 and 6.1.1.4'

loop_
_geom_angle_atom_site_label_1
_geom_angle_atom_site_label_2
_geom_angle_atom_site_label_3
_geom_angle
C7 O2 C6 117.5(3)
C13 O3 C14 118.1(3)
C21 O5 C20 117.3(3)
C27 O6 C28 117.9(3)
C35 O8 C34 117.2(3)
C41 O9 C42 117.7(3)
C7 N1 C1 121.1(3)
C5 N2 C4 117.2(4)
C21 N3 C15 120.7(3)
C19 N4 C18 117.7(3)
C35 N5 C29 120.1(3)
C33 N6 C32 117.4(3)
O1 C1 N1 121.2(4)
O1 C1 C2 122.5(4)
N1 C1 C2 116.2(3)
C6 C2 C3 117.4(4)
C6 C2 C1 118.3(3)
C3 C2 C1 124.2(3)
C4 C3 C2 118.4(4)
N2 C4 C3 124.0(4)
N2 C5 C6 122.1(4)
O2 C6 C2 121.2(3)
O2 C6 C5 118.0(3)
C2 C6 C5 120.8(3)
N1 C7 O2 125.6(3)
N1 C7 C8 119.8(3)
O2 C7 C8 114.7(3)
C9 C8 C13 118.0(3)
C9 C8 C7 115.8(3)
C13 C8 C7 126.2(3)
C10 C9 C8 122.8(4)
C9 C10 C11 118.5(4)
C12 C11 C10 120.5(4)
C11 C12 C13 121.2(4)
O3 C13 C12 122.6(3)
O3 C13 C8 118.3(3)
C12 C13 C8 119.1(3)
O4 C15 N3 121.1(3)
O4 C15 C16 122.7(3)
N3 C15 C16 116.2(3)
C20 C16 C17 116.1(3)
C20 C16 C15 118.8(3)
C17 C16 C15 125.1(3)
C18 C17 C16 119.8(3)
N4 C18 C17 123.0(4)
N4 C19 C20 121.9(3)
C16 C20 O5 120.5(3)
C16 C20 C19 121.5(3)
O5 C20 C19 118.0(3)
N3 C21 O5 126.3(3)
N3 C21 C22 121.8(3)
O5 C21 C22 111.9(3)
C27 C22 C23 118.9(3)
C27 C22 C21 123.8(3)
C23 C22 C21 117.2(3)
C24 C23 C22 120.9(4)
C23 C24 C25 119.8(3)
C26 C25 C24 120.6(4)
C25 C26 C27 119.6(4)
O6 C27 C26 123.1(3)
O6 C27 C22 116.6(3)
C26 C27 C22 120.2(3)
O7 C29 N5 121.2(3)
O7 C29 C30 121.6(4)
N5 C29 C30 117.2(3)
C34 C30 C31 117.5(3)
C34 C30 C29 117.4(3)
C31 C30 C29 125.2(3)
C32 C31 C30 118.7(3)
N6 C32 C31 124.0(4)
N6 C33 C34 121.8(3)
O8 C34 C30 122.1(3)
O8 C34 C33 117.3(3)
C30 C34 C33 120.6(3)
N5 C35 O8 126.0(3)
N5 C35 C36 122.1(3)
O8 C35 C36 111.9(3)
C37 C36 C41 119.8(3)
C37 C36 C35 118.0(3)
C41 C36 C35 122.2(3)
C38 C37 C36 120.8(4)
C37 C38 C39 119.5(4)
C38 C39 C40 120.6(4)
C41 C40 C39 120.2(4)
O9 C41 C40 124.0(3)
O9 C41 C36 116.8(3)
C40 C41 C36 119.1(3)

loop_
_geom_bond_atom_site_label_1
_geom_bond_atom_site_label_2
_geom_bond_distance
O1 C1 1.220(4)
O2 C7 1.348(4)
O2 C6 1.376(4)
O3 C13 1.353(4)
O3 C14 1.436(4)
O4 C15 1.212(4)
O5 C21 1.362(4)
O5 C20 1.380(4)
O6 C27 1.360(4)
O6 C28 1.440(4)
O7 C29 1.223(4)
O8 C35 1.364(4)
O8 C34 1.364(4)
O9 C41 1.359(4)
O9 C42 1.437(4)
N1 C7 1.285(4)
N1 C1 1.390(5)
N2 C5 1.332(5)
N2 C4 1.346(5)
N3 C21 1.273(4)
N3 C15 1.392(5)
N4 C19 1.319(5)
N4 C18 1.353(5)
N5 C35 1.287(4)
N5 C29 1.390(5)
N6 C33 1.324(5)
N6 C32 1.346(5)
C1 C2 1.468(5)
C2 C6 1.376(5)
C2 C3 1.393(5)
C3 C4 1.378(5)
C5 C6 1.384(5)
C7 C8 1.477(5)
C8 C9 1.399(5)
C8 C13 1.407(5)
C9 C10 1.374(5)
C10 C11 1.386(5)
C11 C12 1.379(5)
C12 C13 1.394(5)
C15 C16 1.477(5)
C16 C20 1.377(5)
C16 C17 1.393(5)
C17 C18 1.371(5)
C19 C20 1.385(5)
C21 C22 1.474(5)
C22 C27 1.393(5)
C22 C23 1.398(5)
C23 C24 1.368(5)
C24 C25 1.386(5)
C25 C26 1.383(5)
C26 C27 1.391(5)
C29 C30 1.480(5)
C30 C34 1.377(5)
C30 C31 1.382(5)
C31 C32 1.373(5)
C33 C34 1.393(5)
C35 C36 1.474(5)
C36 C37 1.388(5)
C36 C41 1.403(5)
C37 C38 1.372(5)
C38 C39 1.382(5)
C39 C40 1.388(5)
C40 C41 1.384(5)
